data_1506251
loop_
_publ_author_name
'Xu, Linlin'
'Ferrence, Gregory M.'
'Lash, Timothy D.'

_publ_section_title
;
 [22]Porphyrin-(3.1.1.3), a new vinylogous expanded porphyrin system.
;
_journal_issue 22
_journal_name_full 'Organic letters'
_journal_page_first 5113
_journal_page_last 5116
_journal_paper_doi 10.1021/ol062043b
_journal_volume 8
_journal_year 2006
_chemical_compound_source 'synthesis as described'
_chemical_formula_moiety 'C38 H45 Cl N4 Pd, C H Cl3'
_chemical_formula_sum 'C39 H46 Cl4 N4 Pd'
_chemical_formula_weight 819
_chemical_name_systematic
;
 ?
;
_space_group_IT_number 2
_symmetry_cell_setting triclinic
_symmetry_Int_Tables_number 2
_symmetry_space_group_name_Hall '-P 1'
_symmetry_space_group_name_H-M 'P -1'
_atom_sites_solution_hydrogens geom
_atom_sites_solution_primary direct
_atom_sites_solution_secondary difmap
_audit_creation_date 2006-07-14T01:44:01-00:00
_audit_creation_method 'WinGX routine CIF_UPDATE'
_cell_angle_alpha 74.811(2)
_cell_angle_beta 77.220(2)
_cell_angle_gamma 76.606(2)
_cell_formula_units_Z 2
_cell_length_a 10.2921(17)
_cell_length_b 11.3599(19)
_cell_length_c 17.186(3)
_cell_measurement_reflns_used 4362
_cell_measurement_temperature 193(2)
_cell_measurement_theta_max 26.3505
_cell_measurement_theta_min 2.2215
_cell_measurement_wavelength 0.71073
_cell_volume 1858.6(5)
_computing_cell_refinement 'SMART (Bruker Analyt. Sys., 1997)'
_computing_data_collection 'SMART (Bruker Analyt. Sys., 1997)'
_computing_data_reduction 'SAINT (Bruker Analyt. Sys., 1997)'
_computing_molecular_graphics 'Ortep-3 for Windows (Farrugia, 1997)'
_computing_publication_material 'WinGX publication routines (Farrugia, 1999)'
_computing_structure_refinement 'SHELXL-97 (Sheldrick, 1997)'
_computing_structure_solution 'SIR2004 (Burla, 2005)'
_diffrn_ambient_temperature 193(2)
_diffrn_measured_fraction_theta_full 0.993
_diffrn_measured_fraction_theta_max 0.993
_diffrn_measurement_device_type 'Bruker P4/R4/SMART 1000 CCD'
_diffrn_measurement_method '\f and \w scans'
_diffrn_radiation_monochromator graphite
_diffrn_radiation_probe x-ray
_diffrn_radiation_type MoK\a
_diffrn_radiation_wavelength 0.71073
_diffrn_reflns_av_R_equivalents 0.0302
_diffrn_reflns_av_unetI/netI 0.0428
_diffrn_reflns_limit_h_max 12
_diffrn_reflns_limit_h_min -12
_diffrn_reflns_limit_k_max 14
_diffrn_reflns_limit_k_min -14
_diffrn_reflns_limit_l_max 21
_diffrn_reflns_limit_l_min -21
_diffrn_reflns_number 14865
_diffrn_reflns_theta_full 26.45
_diffrn_reflns_theta_max 26.45
_diffrn_reflns_theta_min 1.25
_exptl_absorpt_coefficient_mu 0.821
_exptl_absorpt_correction_T_max 0.8868
_exptl_absorpt_correction_T_min 0.7792
_exptl_absorpt_correction_type integration
_exptl_absorpt_process_details 'SHELXTL (Bruker Analyt. Sys., 1997)'
_exptl_crystal_colour black
_exptl_crystal_density_diffrn 1.463
_exptl_crystal_density_method 'not measured'
_exptl_crystal_description plate
_exptl_crystal_F_000 844
_exptl_crystal_size_max 0.32
_exptl_crystal_size_mid 0.29
_exptl_crystal_size_min 0.15
_refine_diff_density_max 2.128
_refine_diff_density_min -1.314
_refine_diff_density_rms 0.135
_refine_ls_extinction_method none
_refine_ls_goodness_of_fit_ref 1.061
_refine_ls_hydrogen_treatment mixed
_refine_ls_matrix_type full
_refine_ls_number_parameters 445
_refine_ls_number_reflns 7615
_refine_ls_number_restraints 1
_refine_ls_restrained_S_all 1.061
_refine_ls_R_factor_all 0.0725
_refine_ls_R_factor_gt 0.0573
_refine_ls_shift/su_max 0.001
_refine_ls_shift/su_mean 0
_refine_ls_structure_factor_coef Fsqd
_refine_ls_weighting_details 'calc w=1/[\s^2^(Fo^2^)+(0.0932P)^2^+5.3925P] where P=(Fo^2^+2Fc^2^)/3'
_refine_ls_weighting_scheme calc
_refine_ls_wR_factor_gt 0.1579
_refine_ls_wR_factor_ref 0.1708
_reflns_number_gt 6284
_reflns_number_total 7615
_reflns_threshold_expression >2sigma(I)
_cod_data_source_file ol062043bsi20060903_072428.cif
_cod_data_source_block isu0510
_cod_database_code 1506251

loop_
_symmetry_equiv_pos_as_xyz
'x, y, z'
'-x, -y, -z'

loop_
_atom_site_label
_atom_site_type_symbol
_atom_site_fract_x
_atom_site_fract_y
_atom_site_fract_z
_atom_site_U_iso_or_equiv
_atom_site_adp_type
_atom_site_occupancy
_atom_site_symmetry_multiplicity
_atom_site_calc_flag
_atom_site_refinement_flags
_atom_site_disorder_assembly
_atom_site_disorder_group
Pd Pd 0.69806(4) 0.11805(3) 0.34135(2) 0.02561(13) Uani 1 1 d . . .
Cl Cl 0.54378(13) 0.18106(12) 0.24719(8) 0.0363(3) Uani 1 1 d . . .
N25 N 0.7116(5) 0.0715(4) 0.0805(3) 0.0396(11) Uani 1 1 d . A .
N26 N 0.7818(4) 0.2721(4) 0.2905(2) 0.0284(8) Uani 1 1 d . A .
N27 N 0.7532(4) 0.1073(3) 0.4485(2) 0.0236(8) Uani 1 1 d . A .
N28 N 0.6462(4) -0.0523(3) 0.3848(2) 0.0246(8) Uani 1 1 d . A .
C1 C 0.6808(7) -0.0274(6) 0.0622(3) 0.0502(15) Uani 1 1 d . A .
C2 C 0.7174(9) -0.0162(6) -0.0230(4) 0.0601(19) Uani 1 1 d D . .
C3 C 0.7730(7) 0.0896(6) -0.0552(4) 0.0478(14) Uani 1 1 d . A .
C4 C 0.7685(6) 0.1456(5) 0.0100(3) 0.0377(12) Uani 1 1 d . . .
C5 C 0.8119(6) 0.2572(5) 0.0039(3) 0.0411(12) Uani 1 1 d . A .
H5 H 0.8393 0.3002 -0.0506 0.049 Uiso 1 1 calc R . .
C6 C 0.8215(6) 0.3153(5) 0.0635(3) 0.0403(12) Uani 1 1 d . . .
H6 H 0.8423 0.3963 0.0447 0.048 Uiso 1 1 calc R A .
C7 C 0.8042(5) 0.2684(5) 0.1480(3) 0.0334(11) Uani 1 1 d . A .
H7 H 0.7879 0.1859 0.1666 0.04 Uiso 1 1 calc R . .
C8 C 0.8081(5) 0.3284(4) 0.2084(3) 0.0301(10) Uani 1 1 d . . .
C9 C 0.8496(5) 0.4459(5) 0.2007(3) 0.0337(11) Uani 1 1 d . A .
C10 C 0.8529(5) 0.4549(5) 0.2773(3) 0.0326(11) Uani 1 1 d . . .
C11 C 0.8139(5) 0.3443(4) 0.3331(3) 0.0279(10) Uani 1 1 d . A .
C12 C 0.8214(5) 0.3092(4) 0.4158(3) 0.0280(10) Uani 1 1 d . . .
H12 H 0.8447 0.3676 0.4386 0.034 Uiso 1 1 calc R A .
C13 C 0.7987(4) 0.1988(4) 0.4684(3) 0.0244(9) Uani 1 1 d . A .
C14 C 0.8101(4) 0.1635(4) 0.5544(3) 0.0246(9) Uani 1 1 d . . .
C15 C 0.7639(4) 0.0549(4) 0.5865(3) 0.0250(9) Uani 1 1 d . A .
C16 C 0.7261(4) 0.0210(4) 0.5202(3) 0.0225(9) Uani 1 1 d . . .
C17 C 0.6660(4) -0.0796(4) 0.5277(3) 0.0243(9) Uani 1 1 d . A .
H17 H 0.647 -0.1295 0.5812 0.029 Uiso 1 1 calc R . .
C18 C 0.6308(4) -0.1143(4) 0.4646(3) 0.0231(9) Uani 1 1 d . . .
C19 C 0.5794(4) -0.2260(4) 0.4732(3) 0.0248(9) Uani 1 1 d . A .
C20 C 0.5654(4) -0.2314(4) 0.3977(3) 0.0256(9) Uani 1 1 d . . .
C21 C 0.6129(5) -0.1243(4) 0.3408(3) 0.0261(9) Uani 1 1 d . A .
C22 C 0.6378(5) -0.0968(5) 0.2555(3) 0.0330(11) Uani 1 1 d . . .
H22 H 0.6848 -0.0302 0.2296 0.04 Uiso 1 1 calc R A .
C23 C 0.6022(7) -0.1548(6) 0.2041(3) 0.0478(15) Uani 1 1 d . A .
H23 H 0.5573 -0.2228 0.2298 0.057 Uiso 1 1 calc R . .
C24 C 0.6247(8) -0.1251(6) 0.1188(4) 0.0595(19) Uani 1 1 d . . .
H24 H 0.5977 -0.1799 0.0947 0.071 Uiso 1 1 calc R A .
C51 C 0.6921(11) -0.1045(8) -0.0696(5) 0.0420(19) Uani 0.7 1 d P A 1
H51A H 0.609 -0.138 -0.0416 0.05 Uiso 0.7 1 calc PR A 1
H51B H 0.6791 -0.0592 -0.1258 0.05 Uiso 0.7 1 calc PR A 1
C52 C 0.8128(11) -0.2094(9) -0.0728(6) 0.055(2) Uani 0.7 1 d P A 1
H52A H 0.7978 -0.2663 -0.1027 0.083 Uiso 0.7 1 calc PR A 1
H52B H 0.8244 -0.2543 -0.017 0.083 Uiso 0.7 1 calc PR A 1
H52C H 0.8945 -0.1755 -0.1009 0.083 Uiso 0.7 1 calc PR A 1
C51B C 0.761(2) -0.1243(14) -0.0640(12) 0.040(5) Uiso 0.3 1 d PD A 2
H51C H 0.8363 -0.1117 -0.1109 0.048 Uiso 0.3 1 calc PR A 2
H51D H 0.7866 -0.2039 -0.0253 0.048 Uiso 0.3 1 calc PR A 2
C52B C 0.629(2) -0.114(2) -0.0904(14) 0.049(5) Uiso 0.3 1 d P A 2
H52D H 0.6364 -0.1802 -0.119 0.074 Uiso 0.3 1 calc PR A 2
H52E H 0.6073 -0.0332 -0.1273 0.074 Uiso 0.3 1 calc PR A 2
H52F H 0.5575 -0.1226 -0.0423 0.074 Uiso 0.3 1 calc PR A 2
C53 C 0.8332(8) 0.1373(7) -0.1429(4) 0.0569(17) Uani 1 1 d . . .
H53A H 0.807 0.2288 -0.1567 0.068 Uiso 1 1 calc R A .
H53B H 0.7944 0.1041 -0.1787 0.068 Uiso 1 1 calc R . .
C54 C 0.9868(9) 0.1020(8) -0.1605(5) 0.084(3) Uani 1 1 d . A .
H54A H 1.0197 0.1357 -0.2183 0.127 Uiso 1 1 calc R . .
H54B H 1.0135 0.0113 -0.1484 0.127 Uiso 1 1 calc R . .
H54C H 1.0261 0.1361 -0.1262 0.127 Uiso 1 1 calc R . .
C61 C 0.8902(8) 0.5362(6) 0.1224(4) 0.0550(17) Uani 1 1 d . . .
H61A H 0.8781 0.5076 0.0758 0.083 Uiso 0.5 1 calc PR A .
H61B H 0.9855 0.5418 0.1169 0.083 Uiso 0.5 1 calc PR . .
H61C H 0.8334 0.6182 0.1234 0.083 Uiso 0.5 1 calc PR . .
H61D H 0.9199 0.6041 0.1349 0.083 Uiso 0.5 1 calc PR . .
H61E H 0.8125 0.5699 0.0938 0.083 Uiso 0.5 1 calc PR . .
H61F H 0.9646 0.4935 0.0874 0.083 Uiso 0.5 1 calc PR . .
C62 C 0.8972(6) 0.5548(5) 0.3022(4) 0.0391(12) Uani 1 1 d . A .
H62A H 0.8697 0.6358 0.2655 0.047 Uiso 1 1 calc R . .
H62B H 0.8512 0.5597 0.3587 0.047 Uiso 1 1 calc R . .
C63 C 1.0476(7) 0.5304(7) 0.2987(6) 0.074(2) Uani 1 1 d . . .
H63A H 1.0728 0.5973 0.3151 0.111 Uiso 1 1 calc R A .
H63B H 1.0934 0.5267 0.2428 0.111 Uiso 1 1 calc R . .
H63C H 1.075 0.4511 0.336 0.111 Uiso 1 1 calc R . .
C71 C 0.8683(5) 0.2344(5) 0.5963(3) 0.0300(10) Uani 1 1 d . A .
H71A H 0.8335 0.2141 0.6558 0.036 Uiso 1 1 calc R . .
H71B H 0.8381 0.3244 0.5757 0.036 Uiso 1 1 calc R . .
C72 C 1.0229(6) 0.2041(7) 0.5818(4) 0.0523(16) Uani 1 1 d . . .
H72A H 1.0572 0.2522 0.61 0.078 Uiso 1 1 calc R A .
H72B H 1.0577 0.2255 0.523 0.078 Uiso 1 1 calc R . .
H72C H 1.0532 0.1153 0.6032 0.078 Uiso 1 1 calc R . .
C73 C 0.7557(5) -0.0209(5) 0.6724(3) 0.0307(10) Uani 1 1 d . . .
H73A H 0.6693 -0.0523 0.6885 0.037 Uiso 1 1 calc R A .
H73B H 0.7545 0.0332 0.7094 0.037 Uiso 1 1 calc R . .
C74 C 0.8721(7) -0.1303(6) 0.6838(4) 0.0579(17) Uani 1 1 d . A .
H74A H 0.861 -0.1757 0.7411 0.087 Uiso 1 1 calc R . .
H74B H 0.9581 -0.1 0.6691 0.087 Uiso 1 1 calc R . .
H74C H 0.8726 -0.1856 0.6485 0.087 Uiso 1 1 calc R . .
C81 C 0.5623(5) -0.3233(4) 0.5511(3) 0.0302(10) Uani 1 1 d . . .
H81A H 0.4882 -0.3657 0.5516 0.036 Uiso 1 1 calc R A .
H81B H 0.5369 -0.2833 0.5984 0.036 Uiso 1 1 calc R . .
C82 C 0.6926(6) -0.4184(5) 0.5593(4) 0.0497(15) Uani 1 1 d . A .
H82A H 0.679 -0.4808 0.6105 0.075 Uiso 1 1 calc R . .
H82B H 0.7657 -0.3767 0.5597 0.075 Uiso 1 1 calc R . .
H82C H 0.717 -0.459 0.5129 0.075 Uiso 1 1 calc R . .
C83 C 0.5190(5) -0.3334(5) 0.3774(3) 0.0339(11) Uani 1 1 d . A .
H83A H 0.5181 -0.3148 0.3185 0.051 Uiso 0.5 1 calc PR . .
H83B H 0.4275 -0.3403 0.4076 0.051 Uiso 0.5 1 calc PR . .
H83C H 0.5811 -0.4119 0.3927 0.051 Uiso 0.5 1 calc PR . .
H83D H 0.4997 -0.3965 0.4274 0.051 Uiso 0.5 1 calc PR . .
H83E H 0.5903 -0.371 0.3382 0.051 Uiso 0.5 1 calc PR . .
H83F H 0.4367 -0.2994 0.3532 0.051 Uiso 0.5 1 calc PR . .
Cl1S Cl 0.3218(3) 0.4486(3) 0.13754(18) 0.0971(8) Uani 1 1 d . . .
Cl2S Cl 0.5221(3) 0.6016(3) 0.05972(17) 0.0982(8) Uani 1 1 d . . .
Cl3S Cl 0.4605(4) 0.5357(3) 0.23219(19) 0.1333(13) Uani 1 1 d . . .
C1S C 0.4708(8) 0.4883(8) 0.1448(5) 0.074(2) Uani 1 1 d . . .
H1S H 0.543 0.4123 0.1454 0.089 Uiso 1 1 calc R . .
H25N H 0.688(5) 0.085(5) 0.126(4) 0.026(14) Uiso 1 1 d . . .

loop_
_atom_site_aniso_label
_atom_site_aniso_U_11
_atom_site_aniso_U_22
_atom_site_aniso_U_33
_atom_site_aniso_U_23
_atom_site_aniso_U_13
_atom_site_aniso_U_12
Pd 0.0348(2) 0.02099(19) 0.0234(2) -0.00161(13) -0.00465(14) -0.01387(14)
Cl 0.0398(7) 0.0329(6) 0.0375(7) -0.0026(5) -0.0097(5) -0.0123(5)
N25 0.060(3) 0.036(2) 0.026(2) -0.0059(19) -0.002(2) -0.020(2)
N26 0.036(2) 0.0217(19) 0.029(2) -0.0019(16) -0.0063(17) -0.0119(16)
N27 0.0263(18) 0.0189(17) 0.0263(19) -0.0050(15) -0.0029(15) -0.0073(14)
N28 0.0297(19) 0.0195(18) 0.0251(19) -0.0035(15) -0.0045(15) -0.0071(15)
C1 0.083(5) 0.046(3) 0.026(3) -0.010(2) 0.000(3) -0.027(3)
C2 0.109(6) 0.046(4) 0.031(3) -0.010(3) -0.006(3) -0.028(4)
C3 0.069(4) 0.043(3) 0.031(3) -0.008(2) -0.004(3) -0.016(3)
C4 0.051(3) 0.033(3) 0.027(3) -0.004(2) -0.004(2) -0.009(2)
C5 0.052(3) 0.042(3) 0.027(3) 0.002(2) -0.004(2) -0.018(3)
C6 0.051(3) 0.035(3) 0.037(3) -0.001(2) -0.006(2) -0.021(2)
C7 0.033(3) 0.031(3) 0.037(3) -0.003(2) -0.006(2) -0.013(2)
C8 0.035(2) 0.025(2) 0.031(2) 0.0011(19) -0.006(2) -0.0140(19)
C9 0.041(3) 0.026(2) 0.036(3) 0.002(2) -0.009(2) -0.018(2)
C10 0.033(2) 0.026(2) 0.040(3) -0.002(2) -0.007(2) -0.014(2)
C11 0.031(2) 0.021(2) 0.033(2) -0.0047(19) -0.0043(19) -0.0106(18)
C12 0.031(2) 0.023(2) 0.035(3) -0.0109(19) -0.0055(19) -0.0097(18)
C13 0.026(2) 0.022(2) 0.028(2) -0.0073(18) -0.0054(18) -0.0064(17)
C14 0.022(2) 0.026(2) 0.027(2) -0.0094(18) -0.0022(17) -0.0039(17)
C15 0.026(2) 0.022(2) 0.027(2) -0.0078(18) -0.0019(18) -0.0040(17)
C16 0.025(2) 0.020(2) 0.023(2) -0.0035(17) -0.0040(17) -0.0040(16)
C17 0.025(2) 0.020(2) 0.025(2) -0.0008(17) -0.0027(17) -0.0037(17)
C18 0.023(2) 0.018(2) 0.027(2) -0.0033(17) -0.0020(17) -0.0051(16)
C19 0.024(2) 0.020(2) 0.030(2) -0.0033(18) -0.0019(18) -0.0066(17)
C20 0.027(2) 0.020(2) 0.030(2) -0.0037(18) -0.0032(18) -0.0077(17)
C21 0.030(2) 0.020(2) 0.030(2) -0.0038(18) -0.0031(18) -0.0100(18)
C22 0.042(3) 0.027(2) 0.030(3) -0.004(2) -0.001(2) -0.014(2)
C23 0.073(4) 0.041(3) 0.033(3) -0.003(2) -0.002(3) -0.031(3)
C24 0.108(6) 0.046(4) 0.035(3) -0.011(3) -0.004(3) -0.042(4)
C51 0.050(6) 0.050(5) 0.032(4) -0.011(4) -0.013(4) -0.015(4)
C52 0.074(6) 0.043(5) 0.047(5) -0.009(4) -0.016(5) -0.005(4)
C53 0.087(5) 0.055(4) 0.028(3) -0.008(3) -0.003(3) -0.022(4)
C54 0.097(7) 0.075(6) 0.059(5) -0.005(4) 0.019(4) -0.014(5)
C61 0.088(5) 0.044(3) 0.040(3) 0.010(3) -0.015(3) -0.045(3)
C62 0.053(3) 0.024(2) 0.045(3) -0.003(2) -0.010(3) -0.020(2)
C63 0.055(4) 0.066(5) 0.126(7) -0.044(5) -0.023(4) -0.026(4)
C71 0.032(2) 0.029(2) 0.033(3) -0.012(2) -0.007(2) -0.0068(19)
C72 0.032(3) 0.068(4) 0.073(4) -0.039(4) -0.010(3) -0.011(3)
C73 0.038(3) 0.034(3) 0.021(2) -0.0048(19) -0.0023(19) -0.012(2)
C74 0.062(4) 0.056(4) 0.043(3) 0.006(3) -0.014(3) 0.000(3)
C81 0.036(3) 0.023(2) 0.030(2) -0.0009(19) 0.000(2) -0.0144(19)
C82 0.050(3) 0.032(3) 0.052(4) 0.009(3) -0.007(3) 0.000(2)
C83 0.041(3) 0.025(2) 0.039(3) -0.005(2) -0.004(2) -0.018(2)
Cl1S 0.0886(16) 0.0930(17) 0.1104(19) -0.0027(14) -0.0230(14) -0.0350(13)
Cl2S 0.118(2) 0.0935(17) 0.0879(16) -0.0002(13) -0.0204(14) -0.0489(15)
Cl3S 0.204(4) 0.135(3) 0.0848(19) -0.0415(18) -0.010(2) -0.071(3)
C1S 0.066(5) 0.072(5) 0.079(6) -0.005(4) -0.010(4) -0.016(4)

loop_
_atom_type_symbol
_atom_type_description
_atom_type_scat_dispersion_real
_atom_type_scat_dispersion_imag
_atom_type_scat_source
C C 0.0033 0.0016 'International Tables Vol C Tables 4.2.6.8 and 6.1.1.4'
H H 0 0 'International Tables Vol C Tables 4.2.6.8 and 6.1.1.4'
N N 0.0061 0.0033 'International Tables Vol C Tables 4.2.6.8 and 6.1.1.4'
Cl Cl 0.1484 0.1585 'International Tables Vol C Tables 4.2.6.8 and 6.1.1.4'
Pd Pd -0.9988 1.0072 'International Tables Vol C Tables 4.2.6.8 and 6.1.1.4'

loop_
_geom_angle_atom_site_label_1
_geom_angle_atom_site_label_2
_geom_angle_atom_site_label_3
_geom_angle
N27 Pd N28 90.16(15)
N27 Pd N26 90.18(15)
N28 Pd N26 170.08(15)
N27 Pd Cl 153.60(11)
N28 Pd Cl 92.77(11)
N26 Pd Cl 91.32(12)
C1 N25 C4 109.7(5)
C1 N25 H25N 121(4)
C4 N25 H25N 128(4)
C11 N26 C8 107.2(4)
C11 N26 Pd 125.3(3)
C8 N26 Pd 127.3(3)
C16 N27 C13 106.8(4)
C16 N27 Pd 126.2(3)
C13 N27 Pd 125.7(3)
C18 N28 C21 107.0(4)
C18 N28 Pd 125.6(3)
C21 N28 Pd 127.3(3)
N25 C1 C2 107.8(5)
N25 C1 C24 126.1(5)
C2 C1 C24 126.1(6)
C3 C2 C1 107.7(5)
C3 C2 C51B 120.4(10)
C1 C2 C51B 124.3(10)
C3 C2 C51 127.6(6)
C1 C2 C51 124.6(6)
C2 C3 C4 107.8(5)
C2 C3 C53 127.5(6)
C4 C3 C53 124.7(6)
N25 C4 C5 126.5(5)
N25 C4 C3 107.0(5)
C5 C4 C3 126.5(5)
C6 C5 C4 131.3(5)
C6 C5 H5 114.4
C4 C5 H5 114.4
C5 C6 C7 127.6(5)
C5 C6 H6 116.2
C7 C6 H6 116.2
C8 C7 C6 127.8(5)
C8 C7 H7 116.1
C6 C7 H7 116.1
N26 C8 C7 121.2(4)
N26 C8 C9 108.6(4)
C7 C8 C9 129.9(5)
C10 C9 C8 107.0(4)
C10 C9 C61 126.2(5)
C8 C9 C61 126.7(5)
C9 C10 C11 107.4(4)
C9 C10 C62 128.0(5)
C11 C10 C62 124.5(5)
N26 C11 C12 124.3(4)
N26 C11 C10 109.6(4)
C12 C11 C10 125.7(4)
C13 C12 C11 126.9(4)
C13 C12 H12 116.5
C11 C12 H12 116.5
C12 C13 N27 125.0(4)
C12 C13 C14 125.7(4)
N27 C13 C14 109.2(4)
C15 C14 C13 107.3(4)
C15 C14 C71 128.2(4)
C13 C14 C71 124.5(4)
C14 C15 C16 106.9(4)
C14 C15 C73 128.5(4)
C16 C15 C73 124.6(4)
N27 C16 C17 124.8(4)
N27 C16 C15 109.7(4)
C17 C16 C15 125.5(4)
C16 C17 C18 126.1(4)
C16 C17 H17 116.9
C18 C17 H17 116.9
N28 C18 C17 125.3(4)
N28 C18 C19 109.8(4)
C17 C18 C19 124.8(4)
C20 C19 C18 107.4(4)
C20 C19 C81 127.7(4)
C18 C19 C81 124.6(4)
C19 C20 C21 106.8(4)
C19 C20 C83 125.8(4)
C21 C20 C83 127.2(4)
N28 C21 C22 121.6(4)
N28 C21 C20 108.8(4)
C22 C21 C20 129.3(4)
C23 C22 C21 127.8(5)
C23 C22 H22 116.1
C21 C22 H22 116.1
C22 C23 C24 127.5(5)
C22 C23 H23 116.2
C24 C23 H23 116.2
C23 C24 C1 130.9(6)
C23 C24 H24 114.5
C1 C24 H24 114.5
C52 C51 C2 108.8(8)
C52 C51 H51A 109.9
C2 C51 H51A 109.9
C52 C51 H51B 109.9
C2 C51 H51B 109.9
H51A C51 H51B 108.3
C51 C52 H52A 109.5
C51 C52 H52B 109.5
H52A C52 H52B 109.5
C51 C52 H52C 109.5
H52A C52 H52C 109.5
H52B C52 H52C 109.5
C52B C51B C2 96.5(14)
C52B C51B H51C 112.5
C2 C51B H51C 112.5
C52B C51B H51D 112.5
C2 C51B H51D 112.5
H51C C51B H51D 110
C51B C52B H52D 109.5
C51B C52B H52E 109.5
H52D C52B H52E 109.5
C51B C52B H52F 109.5
H52D C52B H52F 109.5
H52E C52B H52F 109.5
C3 C53 C54 113.4(6)
C3 C53 H53A 108.9
C54 C53 H53A 108.9
C3 C53 H53B 108.9
C54 C53 H53B 108.9
H53A C53 H53B 107.7
C53 C54 H54A 109.5
C53 C54 H54B 109.5
H54A C54 H54B 109.5
C53 C54 H54C 109.5
H54A C54 H54C 109.5
H54B C54 H54C 109.5
C9 C61 H61A 109.5
C9 C61 H61B 109.5
H61A C61 H61B 109.5
C9 C61 H61C 109.5
H61A C61 H61C 109.5
H61B C61 H61C 109.5
C9 C61 H61D 109.5
H61A C61 H61D 141.1
H61B C61 H61D 56.3
H61C C61 H61D 56.3
C9 C61 H61E 109.5
H61A C61 H61E 56.3
H61B C61 H61E 141.1
H61C C61 H61E 56.3
H61D C61 H61E 109.5
C9 C61 H61F 109.5
H61A C61 H61F 56.3
H61B C61 H61F 56.3
H61C C61 H61F 141.1
H61D C61 H61F 109.5
H61E C61 H61F 109.5
C63 C62 C10 111.7(5)
C63 C62 H62A 109.3
C10 C62 H62A 109.3
C63 C62 H62B 109.3
C10 C62 H62B 109.3
H62A C62 H62B 107.9
C62 C63 H63A 109.5
C62 C63 H63B 109.5
H63A C63 H63B 109.5
C62 C63 H63C 109.5
H63A C63 H63C 109.5
H63B C63 H63C 109.5
C14 C71 C72 111.8(4)
C14 C71 H71A 109.3
C72 C71 H71A 109.3
C14 C71 H71B 109.3
C72 C71 H71B 109.3
H71A C71 H71B 107.9
C71 C72 H72A 109.5
C71 C72 H72B 109.5
H72A C72 H72B 109.5
C71 C72 H72C 109.5
H72A C72 H72C 109.5
H72B C72 H72C 109.5
C15 C73 C74 113.5(4)
C15 C73 H73A 108.9
C74 C73 H73A 108.9
C15 C73 H73B 108.9
C74 C73 H73B 108.9
H73A C73 H73B 107.7
C73 C74 H74A 109.5
C73 C74 H74B 109.5
H74A C74 H74B 109.5
C73 C74 H74C 109.5
H74A C74 H74C 109.5
H74B C74 H74C 109.5
C19 C81 C82 111.0(4)
C19 C81 H81A 109.4
C82 C81 H81A 109.4
C19 C81 H81B 109.4
C82 C81 H81B 109.4
H81A C81 H81B 108
C81 C82 H82A 109.5
C81 C82 H82B 109.5
H82A C82 H82B 109.5
C81 C82 H82C 109.5
H82A C82 H82C 109.5
H82B C82 H82C 109.5
C20 C83 H83A 109.5
C20 C83 H83B 109.5
H83A C83 H83B 109.5
C20 C83 H83C 109.5
H83A C83 H83C 109.5
H83B C83 H83C 109.5
C20 C83 H83D 109.5
H83A C83 H83D 141.1
H83B C83 H83D 56.3
H83C C83 H83D 56.3
C20 C83 H83E 109.5
H83A C83 H83E 56.3
H83B C83 H83E 141.1
H83C C83 H83E 56.3
H83D C83 H83E 109.5
C20 C83 H83F 109.5
H83A C83 H83F 56.3
H83B C83 H83F 56.3
H83C C83 H83F 141.1
H83D C83 H83F 109.5
H83E C83 H83F 109.5
Cl3S C1S Cl1S 113.0(5)
Cl3S C1S Cl2S 110.0(5)
Cl1S C1S Cl2S 111.4(5)
Cl3S C1S H1S 107.4
Cl1S C1S H1S 107.4
Cl2S C1S H1S 107.4

loop_
_geom_bond_atom_site_label_1
_geom_bond_atom_site_label_2
_geom_bond_distance
Pd N27 2.010(4)
Pd N28 2.032(4)
Pd N26 2.033(4)
Pd Cl 2.3782(13)
N25 C1 1.362(7)
N25 C4 1.379(7)
N25 H25N 0.81(6)
N26 C11 1.364(6)
N26 C8 1.384(6)
N27 C16 1.378(6)
N27 C13 1.378(5)
N28 C18 1.360(6)
N28 C21 1.389(6)
C1 C2 1.409(8)
C1 C24 1.412(8)
C2 C3 1.381(9)
C2 C51B 1.505(5)
C2 C51 1.533(10)
C3 C4 1.414(8)
C3 C53 1.503(8)
C4 C5 1.410(8)
C5 C6 1.387(8)
C5 H5 0.95
C6 C7 1.395(8)
C6 H6 0.95
C7 C8 1.394(7)
C7 H7 0.95
C8 C9 1.459(6)
C9 C10 1.355(7)
C9 C61 1.505(7)
C10 C11 1.445(6)
C10 C62 1.505(7)
C11 C12 1.387(7)
C12 C13 1.376(6)
C12 H12 0.95
C13 C14 1.451(6)
C14 C15 1.361(6)
C14 C71 1.497(6)
C15 C16 1.447(6)
C15 C73 1.496(6)
C16 C17 1.385(6)
C17 C18 1.389(6)
C17 H17 0.95
C18 C19 1.446(6)
C19 C20 1.356(7)
C19 C81 1.502(6)
C20 C21 1.455(6)
C20 C83 1.495(6)
C21 C22 1.394(7)
C22 C23 1.381(8)
C22 H22 0.95
C23 C24 1.393(8)
C23 H23 0.95
C24 H24 0.95
C51 C52 1.512(14)
C51 H51A 0.99
C51 H51B 0.99
C52 H52A 0.98
C52 H52B 0.98
C52 H52C 0.98
C51B C52B 1.50(3)
C51B H51C 0.99
C51B H51D 0.99
C52B H52D 0.98
C52B H52E 0.98
C52B H52F 0.98
C53 C54 1.520(11)
C53 H53A 0.99
C53 H53B 0.99
C54 H54A 0.98
C54 H54B 0.98
C54 H54C 0.98
C61 H61A 0.98
C61 H61B 0.98
C61 H61C 0.98
C61 H61D 0.98
C61 H61E 0.98
C61 H61F 0.98
C62 C63 1.498(9)
C62 H62A 0.99
C62 H62B 0.99
C63 H63A 0.98
C63 H63B 0.98
C63 H63C 0.98
C71 C72 1.527(7)
C71 H71A 0.99
C71 H71B 0.99
C72 H72A 0.98
C72 H72B 0.98
C72 H72C 0.98
C73 C74 1.518(8)
C73 H73A 0.99
C73 H73B 0.99
C74 H74A 0.98
C74 H74B 0.98
C74 H74C 0.98
C81 C82 1.522(7)
C81 H81A 0.99
C81 H81B 0.99
C82 H82A 0.98
C82 H82B 0.98
C82 H82C 0.98
C83 H83A 0.98
C83 H83B 0.98
C83 H83C 0.98
C83 H83D 0.98
C83 H83E 0.98
C83 H83F 0.98
Cl1S C1S 1.733(8)
Cl2S C1S 1.749(9)
Cl3S C1S 1.698(9)
C1S H1S 1

loop_
_geom_torsion_atom_site_label_1
_geom_torsion_atom_site_label_2
_geom_torsion_atom_site_label_3
_geom_torsion_atom_site_label_4
_geom_torsion
N27 Pd N26 C11 -17.5(4)
Cl Pd N26 C11 136.1(4)
N27 Pd N26 C8 167.4(4)
Cl Pd N26 C8 -39.0(4)
N28 Pd N27 C16 -12.0(4)
N26 Pd N27 C16 177.9(4)
Cl Pd N27 C16 84.6(4)
N28 Pd N27 C13 -177.3(4)
N26 Pd N27 C13 12.6(4)
Cl Pd N27 C13 -80.7(4)
N27 Pd N28 C18 13.6(4)
Cl Pd N28 C18 -140.1(4)
N27 Pd N28 C21 -170.1(4)
Cl Pd N28 C21 36.2(4)
C4 N25 C1 C2 -0.8(8)
C4 N25 C1 C24 178.1(7)
N25 C1 C2 C3 1.2(9)
C24 C1 C2 C3 -177.7(8)
N25 C1 C2 C51B 150.5(13)
C24 C1 C2 C51B -28.3(17)
N25 C1 C2 C51 -176.2(8)
C24 C1 C2 C51 4.9(14)
C1 C2 C3 C4 -1.1(9)
C51B C2 C3 C4 -151.9(12)
C51 C2 C3 C4 176.2(8)
C1 C2 C3 C53 176.8(7)
C51B C2 C3 C53 26.0(16)
C51 C2 C3 C53 -5.9(14)
C1 N25 C4 C5 179.1(6)
C1 N25 C4 C3 0.1(7)
C2 C3 C4 N25 0.6(8)
C53 C3 C4 N25 -177.3(6)
C2 C3 C4 C5 -178.3(6)
C53 C3 C4 C5 3.7(11)
N25 C4 C5 C6 6.7(11)
C3 C4 C5 C6 -174.6(7)
C4 C5 C6 C7 8.2(11)
C5 C6 C7 C8 -177.0(6)
C11 N26 C8 C7 170.7(5)
Pd N26 C8 C7 -13.5(7)
C11 N26 C8 C9 -4.1(5)
Pd N26 C8 C9 171.7(3)
C6 C7 C8 N26 176.5(5)
C6 C7 C8 C9 -10.0(9)
N26 C8 C9 C10 2.5(6)
C7 C8 C9 C10 -171.7(5)
N26 C8 C9 C61 178.9(6)
C7 C8 C9 C61 4.7(9)
C8 C9 C10 C11 0.0(6)
C61 C9 C10 C11 -176.3(6)
C8 C9 C10 C62 176.1(5)
C61 C9 C10 C62 -0.2(10)
C8 N26 C11 C12 -169.5(5)
Pd N26 C11 C12 14.5(7)
C8 N26 C11 C10 4.2(5)
Pd N26 C11 C10 -171.8(3)
C9 C10 C11 N26 -2.6(6)
C62 C10 C11 N26 -178.9(5)
C9 C10 C11 C12 171.0(5)
C62 C10 C11 C12 -5.3(8)
N26 C11 C12 C13 0.0(8)
C10 C11 C12 C13 -172.6(5)
C11 C12 C13 N27 -5.7(8)
C11 C12 C13 C14 178.6(5)
C16 N27 C13 C12 -171.9(4)
Pd N27 C13 C12 -4.2(6)
C16 N27 C13 C14 4.4(5)
Pd N27 C13 C14 172.1(3)
C12 C13 C14 C15 172.8(4)
N27 C13 C14 C15 -3.5(5)
C12 C13 C14 C71 -9.5(7)
N27 C13 C14 C71 174.2(4)
C13 C14 C15 C16 1.1(5)
C71 C14 C15 C16 -176.5(4)
C13 C14 C15 C73 179.2(4)
C71 C14 C15 C73 1.7(8)
C13 N27 C16 C17 173.5(4)
Pd N27 C16 C17 5.9(6)
C13 N27 C16 C15 -3.8(5)
Pd N27 C16 C15 -171.3(3)
C14 C15 C16 N27 1.6(5)
C73 C15 C16 N27 -176.6(4)
C14 C15 C16 C17 -175.6(4)
C73 C15 C16 C17 6.1(7)
N27 C16 C17 C18 4.1(7)
C15 C16 C17 C18 -179.0(4)
C21 N28 C18 C17 173.7(4)
Pd N28 C18 C17 -9.4(6)
C21 N28 C18 C19 -3.1(5)
Pd N28 C18 C19 173.8(3)
C16 C17 C18 N28 -2.2(7)
C16 C17 C18 C19 174.2(4)
N28 C18 C19 C20 0.7(5)
C17 C18 C19 C20 -176.1(4)
N28 C18 C19 C81 174.0(4)
C17 C18 C19 C81 -2.8(7)
C18 C19 C20 C21 1.9(5)
C81 C19 C20 C21 -171.1(4)
C18 C19 C20 C83 178.1(4)
C81 C19 C20 C83 5.1(8)
C18 N28 C21 C22 -170.0(4)
Pd N28 C21 C22 13.2(7)
C18 N28 C21 C20 4.3(5)
Pd N28 C21 C20 -172.6(3)
C19 C20 C21 N28 -3.9(5)
C83 C20 C21 N28 -180.0(4)
C19 C20 C21 C22 169.8(5)
C83 C20 C21 C22 -6.3(8)
N28 C21 C22 C23 -175.4(6)
C20 C21 C22 C23 11.6(9)
C21 C22 C23 C24 178.4(7)
C22 C23 C24 C1 -3.9(14)
N25 C1 C24 C23 -8.7(14)
C2 C1 C24 C23 170.0(8)
C3 C2 C51 C52 93.5(10)
C1 C2 C51 C52 -89.6(10)
C3 C2 C51B C52B -112.7(14)
C1 C2 C51B C52B 101.6(16)
C51 C2 C51B C52B 1.2(14)
C2 C3 C53 C54 -97.6(9)
C4 C3 C53 C54 80.0(9)
C9 C10 C62 C63 -84.9(8)
C11 C10 C62 C63 90.5(7)
C15 C14 C71 C72 96.0(6)
C13 C14 C71 C72 -81.2(6)
C14 C15 C73 C74 -99.1(6)
C16 C15 C73 C74 78.8(6)
C20 C19 C81 C82 84.9(6)
C18 C19 C81 C82 -87.0(6)
